data_4508255
loop_
_publ_author_name
'Chen, Rui-Ling'
'Chen, Xue-Yun'
'Zheng, Sheng-Run'
'Fan, Jun'
'Zhang, Wei-Guang'

_publ_section_title
;
 Construction of Ag(I)--Ln(III) Heterometallic Coordination Polymers Based
 on Binuclear Ag2(DSPT)2(H2DSPT =
 4&#x2032;-(2,4-Disulfophenyl)-2,2&#x2032;:6&#x2032;2&#x2033;-terpyridine)
 Rings and Ln(III) Dimeric Molecular Building Blocks
;
_journal_issue 10
_journal_name_full 'Crystal Growth &amp; Design'
_journal_page_first 4428
_journal_paper_doi 10.1021/cg400926q
_journal_volume 13
_journal_year 2013
_chemical_formula_sum 'C29 H23 Ag Er N3 O13 S2'
_chemical_formula_weight 960.75
_chemical_name_systematic
; 
 ? 
;
_space_group_IT_number 2
_symmetry_cell_setting triclinic
_symmetry_space_group_name_Hall '-P 1'
_symmetry_space_group_name_H-M 'P -1'
_atom_sites_solution_hydrogens geom
_atom_sites_solution_primary direct
_atom_sites_solution_secondary difmap
_audit_creation_method SHELXL-97
_cell_angle_alpha 92.3950(10)
_cell_angle_beta 99.6150(10)
_cell_angle_gamma 105.2440(10)
_cell_formula_units_Z 2
_cell_length_a 8.8190(9)
_cell_length_b 10.1316(10)
_cell_length_c 18.4266(18)
_cell_measurement_reflns_used 5198
_cell_measurement_temperature 293(2)
_cell_measurement_theta_max 27.93
_cell_measurement_theta_min 2.25
_cell_volume 1559.8(3)
_computing_cell_refinement 'Bruker SAINT'
_computing_data_collection 'Bruker APEX2'
_computing_data_reduction 'Bruker SAINT'
_computing_molecular_graphics 'Bruker SHELXTL'
_computing_publication_material 'Bruker SHELXTL'
_computing_structure_refinement 'SHELXL-97 (Sheldrick, 1997)'
_computing_structure_solution 'SHELXS-97 (Sheldrick, 1990)'
_diffrn_ambient_temperature 293(2)
_diffrn_measured_fraction_theta_full 0.964
_diffrn_measured_fraction_theta_max 0.964
_diffrn_measurement_device_type 'Bruker APEX-II CCD'
_diffrn_measurement_method '\f and \w scans'
_diffrn_radiation_monochromator graphite
_diffrn_radiation_source 'fine-focus sealed tube'
_diffrn_radiation_type MoK\a
_diffrn_radiation_wavelength 0.71073
_diffrn_reflns_av_R_equivalents 0.1549
_diffrn_reflns_av_sigmaI/netI 0.1058
_diffrn_reflns_limit_h_max 10
_diffrn_reflns_limit_h_min -11
_diffrn_reflns_limit_k_max 12
_diffrn_reflns_limit_k_min -12
_diffrn_reflns_limit_l_max 13
_diffrn_reflns_limit_l_min -23
_diffrn_reflns_number 9237
_diffrn_reflns_theta_full 27.00
_diffrn_reflns_theta_max 27.00
_diffrn_reflns_theta_min 2.09
_exptl_absorpt_coefficient_mu 3.507
_exptl_absorpt_correction_T_max 0.4511
_exptl_absorpt_correction_T_min 0.3732
_exptl_absorpt_correction_type mulit-scan
_exptl_crystal_colour 'pale yellow'
_exptl_crystal_density_diffrn 2.046
_exptl_crystal_density_method 'not measured'
_exptl_crystal_description block
_exptl_crystal_F_000 938
_exptl_crystal_size_max 0.35
_exptl_crystal_size_mid 0.30
_exptl_crystal_size_min 0.27
_refine_diff_density_max 4.223
_refine_diff_density_min -3.814
_refine_diff_density_rms 0.259
_refine_ls_extinction_method none
_refine_ls_goodness_of_fit_ref 0.997
_refine_ls_hydrogen_treatment constr
_refine_ls_matrix_type full
_refine_ls_number_parameters 442
_refine_ls_number_reflns 6575
_refine_ls_number_restraints 0
_refine_ls_restrained_S_all 0.997
_refine_ls_R_factor_all 0.0618
_refine_ls_R_factor_gt 0.0576
_refine_ls_shift/su_max 0.001
_refine_ls_shift/su_mean 0.000
_refine_ls_structure_factor_coef Fsqd
_refine_ls_weighting_details 'calc w=1/[\s^2^(Fo^2^)+(0.0953P)^2^+0.1311P] where P=(Fo^2^+2Fc^2^)/3'
_refine_ls_weighting_scheme calc
_refine_ls_wR_factor_gt 0.1460
_refine_ls_wR_factor_ref 0.1498
_reflns_number_gt 5793
_reflns_number_total 6575
_reflns_threshold_expression >2sigma(I)
_cod_data_source_file cg400926q_si_001.cif
_cod_data_source_block AgEr
_cod_depositor_comments
;
The following automatic conversions were performed:

'_symmetry_cell_setting' value 'Triclinic' changed to 'triclinic'
according to /home/saulius/struct/CIF-dictionaries/cif_core.dic
dictionary named 'cif_core.dic' version 2.4.2 from 2011-04-26.

Automatic conversion script
Id: cif_fix_values 1891 2012-01-12 08:04:46Z andrius 
;
_cod_original_sg_symbol_H-M P-1
_cod_database_code 4508255

loop_
_symmetry_equiv_pos_as_xyz
'x, y, z'
'-x, -y, -z'

loop_
_atom_site_label
_atom_site_type_symbol
_atom_site_fract_x
_atom_site_fract_y
_atom_site_fract_z
_atom_site_U_iso_or_equiv
_atom_site_adp_type
_atom_site_occupancy
_atom_site_symmetry_multiplicity
_atom_site_calc_flag
_atom_site_refinement_flags
Er1 Er 0.18597(3) 0.38907(2) 0.520484(14) 0.01877(12) Uani 1 1 d .
Ag1 Ag -0.20634(9) 0.95535(8) 0.07521(4) 0.0525(2) Uani 1 1 d .
S1 S -0.3126(3) 0.6853(2) 0.17108(11) 0.0406(5) Uani 1 1 d .
S2 S -0.1262(2) 0.34230(15) 0.35824(8) 0.0219(3) Uani 1 1 d .
O1 O -0.3932(9) 0.6266(8) 0.0977(4) 0.065(2) Uani 1 1 d .
O2 O -0.2199(9) 0.8307(7) 0.1750(4) 0.0538(17) Uani 1 1 d .
O3 O -0.4137(8) 0.6643(7) 0.2261(3) 0.0476(15) Uani 1 1 d .
O4 O -0.2235(7) 0.2090(5) 0.3238(3) 0.0343(12) Uani 1 1 d .
O5 O 0.0265(6) 0.3376(5) 0.4016(3) 0.0277(10) Uani 1 1 d .
O6 O -0.2145(6) 0.4126(5) 0.4000(2) 0.0277(10) Uani 1 1 d .
O8 O 0.3438(6) 0.2880(5) 0.4544(3) 0.0317(11) Uani 1 1 d .
O7 O 0.1387(6) 0.1471(4) 0.4869(3) 0.0265(10) Uani 1 1 d .
O9 O 0.0606(5) -0.3594(5) 0.4567(2) 0.0242(9) Uani 1 1 d .
O10 O 0.2805(5) -0.4237(5) 0.4528(3) 0.0235(9) Uani 1 1 d .
N1 N -0.0419(10) 0.8703(8) -0.1247(4) 0.0447(17) Uani 1 1 d .
N2 N 0.1341(9) 0.8799(7) 0.0096(3) 0.0345(14) Uani 1 1 d .
N3 N 0.3948(9) 1.1023(7) 0.0359(4) 0.0387(15) Uani 1 1 d .
C1 C -0.1255(12) 0.8645(11) -0.1942(4) 0.052(2) Uani 1 1 d .
H1A H -0.0868 0.9310 -0.2248 0.062 Uiso 1 1 calc R
C2 C -0.2636(14) 0.7652(11) -0.2209(5) 0.055(2) Uani 1 1 d .
H2A H -0.3174 0.7651 -0.2689 0.066 Uiso 1 1 calc R
C3 C -0.3240(13) 0.6648(12) -0.1770(5) 0.058(3) Uani 1 1 d .
H3A H -0.4181 0.5963 -0.1948 0.070 Uiso 1 1 calc R
C4 C -0.2415(12) 0.6682(11) -0.1056(5) 0.051(2) Uani 1 1 d .
H4A H -0.2791 0.6027 -0.0742 0.061 Uiso 1 1 calc R
C5 C -0.0992(11) 0.7738(9) -0.0821(4) 0.0389(18) Uani 1 1 d .
C6 C -0.0053(10) 0.7844(8) -0.0053(4) 0.0355(16) Uani 1 1 d .
C7 C -0.0600(11) 0.6996(9) 0.0503(4) 0.0427(19) Uani 1 1 d .
H7A H -0.1575 0.6325 0.0403 0.051 Uiso 1 1 calc R
C8 C 0.0361(11) 0.7203(9) 0.1192(4) 0.0420(19) Uani 1 1 d .
C9 C 0.1796(11) 0.8175(9) 0.1322(4) 0.0391(18) Uani 1 1 d .
H9A H 0.2459 0.8302 0.1783 0.047 Uiso 1 1 calc R
C10 C 0.2267(10) 0.8982(9) 0.0760(4) 0.0372(17) Uani 1 1 d .
C11 C 0.3804(10) 1.0112(9) 0.0872(4) 0.0355(17) Uani 1 1 d .
C12 C 0.5025(13) 1.0209(12) 0.1470(5) 0.054(2) Uani 1 1 d .
H12A H 0.4920 0.9554 0.1810 0.065 Uiso 1 1 calc R
C13 C 0.6424(13) 1.1302(12) 0.1558(5) 0.053(2) Uani 1 1 d .
H13A H 0.7262 1.1388 0.1953 0.064 Uiso 1 1 calc R
C14 C 0.6507(12) 1.2248(10) 0.1033(5) 0.052(2) Uani 1 1 d .
H14A H 0.7406 1.2994 0.1074 0.063 Uiso 1 1 calc R
C15 C 0.5240(12) 1.2072(10) 0.0449(5) 0.048(2) Uani 1 1 d .
H15A H 0.5302 1.2721 0.0105 0.058 Uiso 1 1 calc R
C16 C -0.0156(11) 0.6274(8) 0.1777(4) 0.0384(18) Uani 1 1 d .
C17 C -0.1618(10) 0.5976(8) 0.2004(4) 0.0340(16) Uani 1 1 d .
C18 C -0.1945(10) 0.5070(7) 0.2535(4) 0.0326(15) Uani 1 1 d .
H18A H -0.2950 0.4842 0.2665 0.039 Uiso 1 1 calc R
C19 C -0.0765(10) 0.4505(7) 0.2872(4) 0.0300(15) Uani 1 1 d .
C20 C 0.0714(11) 0.4809(9) 0.2696(4) 0.0413(19) Uani 1 1 d .
H20A H 0.1505 0.4450 0.2941 0.050 Uiso 1 1 calc R
C21 C 0.1015(11) 0.5682(10) 0.2132(5) 0.044(2) Uani 1 1 d .
H21A H 0.2009 0.5873 0.1990 0.053 Uiso 1 1 calc R
C43 C 0.2603(8) 0.1658(6) 0.4580(3) 0.0228(13) Uani 1 1 d .
C44 C 0.3128(8) 0.0475(6) 0.4307(4) 0.0229(13) Uani 1 1 d .
C45 C 0.2318(8) -0.0848(6) 0.4450(4) 0.0231(13) Uani 1 1 d .
H45A H 0.1456 -0.0974 0.4694 0.028 Uiso 1 1 calc R
C46 C 0.2811(8) -0.1971(6) 0.4225(3) 0.0218(12) Uani 1 1 d .
C47 C 0.4056(9) -0.1784(7) 0.3834(4) 0.0302(15) Uani 1 1 d .
H47A H 0.4369 -0.2541 0.3678 0.036 Uiso 1 1 calc R
C48 C 0.4833(10) -0.0492(8) 0.3673(5) 0.0366(17) Uani 1 1 d .
H48A H 0.5639 -0.0380 0.3394 0.044 Uiso 1 1 calc R
C49 C 0.4401(9) 0.0643(7) 0.3930(4) 0.0316(15) Uani 1 1 d .
H49A H 0.4968 0.1521 0.3851 0.038 Uiso 1 1 calc R
C50 C 0.2020(7) -0.3353(6) 0.4443(3) 0.0195(12) Uani 1 1 d .
O1W O 0.4549(5) 0.4819(5) 0.5823(3) 0.0280(10) Uani 1 1 d .
H1WA H 0.5056 0.5675 0.5889 0.042 Uiso 1 1 d R
H1WB H 0.5193 0.4379 0.5736 0.042 Uiso 1 1 d R
O2W O 0.2285(6) 0.2776(5) 0.6266(3) 0.0342(12) Uani 1 1 d .
H2WA H 0.2897 0.2817 0.6683 0.051 Uiso 1 1 d R
H2WB H 0.1318 0.2462 0.6345 0.051 Uiso 1 1 d R
O3W O 0.9148(9) -0.0156(7) 0.3553(5) 0.075(3) Uani 1 1 d .
H3WA H 0.8730 0.0429 0.3322 0.113 Uiso 1 1 d R
H3WB H 0.9686 0.0231 0.3953 0.113 Uiso 1 1 d R

loop_
_atom_site_aniso_label
_atom_site_aniso_U_11
_atom_site_aniso_U_22
_atom_site_aniso_U_33
_atom_site_aniso_U_23
_atom_site_aniso_U_13
_atom_site_aniso_U_12
Er1 0.01893(17) 0.01222(16) 0.02856(18) 0.00644(11) 0.00875(11) 0.00674(11)
Ag1 0.0588(5) 0.0531(4) 0.0453(4) 0.0287(3) 0.0084(3) 0.0116(4)
S1 0.0475(12) 0.0426(11) 0.0368(10) 0.0206(8) 0.0036(8) 0.0209(9)
S2 0.0295(8) 0.0157(7) 0.0235(7) 0.0056(6) 0.0051(6) 0.0106(6)
O1 0.072(5) 0.076(5) 0.047(4) 0.020(3) -0.002(3) 0.028(4)
O2 0.074(5) 0.038(3) 0.055(4) 0.026(3) 0.012(3) 0.023(3)
O3 0.046(4) 0.056(4) 0.049(3) 0.022(3) 0.010(3) 0.025(3)
O4 0.047(3) 0.020(2) 0.033(3) -0.0015(19) 0.004(2) 0.007(2)
O5 0.028(2) 0.027(2) 0.032(2) 0.0053(19) 0.0067(19) 0.013(2)
O6 0.034(3) 0.026(2) 0.029(2) 0.0058(19) 0.010(2) 0.015(2)
O8 0.031(3) 0.014(2) 0.056(3) 0.005(2) 0.020(2) 0.009(2)
O7 0.030(2) 0.012(2) 0.043(3) 0.0077(18) 0.015(2) 0.0072(18)
O9 0.019(2) 0.022(2) 0.038(2) 0.0098(19) 0.0157(19) 0.0081(18)
O10 0.023(2) 0.015(2) 0.040(2) 0.0094(18) 0.0127(19) 0.0122(17)
N1 0.057(5) 0.047(4) 0.036(3) 0.016(3) 0.011(3) 0.022(4)
N2 0.044(4) 0.035(3) 0.030(3) 0.014(3) 0.013(3) 0.014(3)
N3 0.041(4) 0.038(4) 0.039(3) 0.013(3) 0.007(3) 0.014(3)
C1 0.065(6) 0.066(6) 0.029(4) 0.015(4) 0.001(4) 0.030(5)
C2 0.068(7) 0.062(6) 0.039(5) 0.002(4) 0.000(4) 0.032(5)
C3 0.059(6) 0.062(6) 0.052(5) -0.006(5) 0.001(5) 0.021(5)
C4 0.054(6) 0.052(6) 0.048(5) 0.002(4) 0.016(4) 0.015(5)
C5 0.047(5) 0.040(4) 0.038(4) 0.009(3) 0.016(3) 0.021(4)
C6 0.044(4) 0.037(4) 0.031(4) 0.013(3) 0.011(3) 0.017(4)
C7 0.053(5) 0.039(4) 0.039(4) 0.012(3) 0.018(4) 0.011(4)
C8 0.056(5) 0.047(5) 0.034(4) 0.018(3) 0.021(4) 0.023(4)
C9 0.053(5) 0.040(4) 0.031(4) 0.018(3) 0.013(3) 0.019(4)
C10 0.044(5) 0.045(5) 0.028(4) 0.012(3) 0.011(3) 0.019(4)
C11 0.040(4) 0.041(4) 0.028(3) 0.003(3) 0.009(3) 0.015(4)
C12 0.062(6) 0.072(7) 0.036(4) 0.011(4) 0.012(4) 0.028(6)
C13 0.052(6) 0.074(7) 0.032(4) -0.002(4) 0.005(4) 0.018(5)
C14 0.049(5) 0.048(5) 0.057(5) -0.008(4) 0.016(4) 0.009(4)
C15 0.052(5) 0.052(5) 0.042(4) 0.008(4) 0.018(4) 0.011(4)
C16 0.056(5) 0.035(4) 0.033(4) 0.015(3) 0.020(3) 0.019(4)
C17 0.047(4) 0.035(4) 0.025(3) 0.009(3) 0.004(3) 0.019(3)
C18 0.047(4) 0.024(3) 0.029(3) 0.006(3) 0.007(3) 0.011(3)
C19 0.046(4) 0.026(3) 0.022(3) 0.007(3) 0.007(3) 0.017(3)
C20 0.060(5) 0.045(5) 0.038(4) 0.022(3) 0.026(4) 0.034(4)
C21 0.051(5) 0.047(5) 0.048(5) 0.019(4) 0.026(4) 0.024(4)
C43 0.023(3) 0.017(3) 0.028(3) 0.004(2) 0.003(2) 0.004(2)
C44 0.027(3) 0.011(3) 0.032(3) 0.005(2) 0.006(3) 0.007(2)
C45 0.021(3) 0.015(3) 0.036(3) 0.008(2) 0.010(3) 0.005(2)
C46 0.029(3) 0.015(3) 0.026(3) 0.007(2) 0.007(2) 0.011(3)
C47 0.035(4) 0.021(3) 0.048(4) 0.006(3) 0.023(3) 0.020(3)
C48 0.039(4) 0.023(4) 0.059(5) 0.021(3) 0.031(4) 0.013(3)
C49 0.032(4) 0.014(3) 0.054(4) 0.013(3) 0.020(3) 0.006(3)
C50 0.023(3) 0.015(3) 0.024(3) 0.005(2) 0.009(2) 0.007(2)
O1W 0.021(2) 0.018(2) 0.049(3) 0.008(2) 0.012(2) 0.0073(18)
O2W 0.033(3) 0.031(3) 0.034(3) 0.016(2) 0.002(2) 0.002(2)
O3W 0.056(5) 0.030(3) 0.132(7) 0.030(4) -0.004(4) 0.007(3)

loop_
_atom_type_symbol
_atom_type_description
_atom_type_scat_dispersion_real
_atom_type_scat_dispersion_imag
_atom_type_scat_source
C C 0.0033 0.0016 'International Tables Vol C Tables 4.2.6.8 and 6.1.1.4'
H H 0.0000 0.0000 'International Tables Vol C Tables 4.2.6.8 and 6.1.1.4'
Ag Ag -0.8971 1.1015 'International Tables Vol C Tables 4.2.6.8 and 6.1.1.4'
Er Er -0.2586 4.9576 'International Tables Vol C Tables 4.2.6.8 and 6.1.1.4'
N N 0.0061 0.0033 'International Tables Vol C Tables 4.2.6.8 and 6.1.1.4'
O O 0.0106 0.0060 'International Tables Vol C Tables 4.2.6.8 and 6.1.1.4'
S S 0.1246 0.1234 'International Tables Vol C Tables 4.2.6.8 and 6.1.1.4'

loop_
_geom_angle_atom_site_label_1
_geom_angle_atom_site_label_2
_geom_angle_atom_site_label_3
_geom_angle
_geom_angle_site_symmetry_1
_geom_angle_site_symmetry_3
O9 Er1 O2W 84.94(18) 2_556 .
O9 Er1 O10 116.16(15) 2_556 1_565
O2W Er1 O10 147.37(18) . 1_565
O9 Er1 O5 77.12(17) 2_556 .
O2W Er1 O5 137.81(18) . .
O10 Er1 O5 73.81(17) 1_565 .
O9 Er1 O8 143.02(17) 2_556 .
O2W Er1 O8 95.59(19) . .
O10 Er1 O8 82.12(16) 1_565 .
O5 Er1 O8 78.07(17) . .
O9 Er1 O6 77.64(17) 2_556 2_566
O2W Er1 O6 86.91(17) . 2_566
O10 Er1 O6 74.81(16) 1_565 2_566
O5 Er1 O6 124.79(16) . 2_566
O8 Er1 O6 139.34(17) . 2_566
O9 Er1 O1W 138.93(17) 2_556 .
O2W Er1 O1W 71.00(17) . .
O10 Er1 O1W 77.17(16) 1_565 .
O5 Er1 O1W 141.95(17) . .
O8 Er1 O1W 74.01(17) . .
O6 Er1 O1W 68.53(17) 2_566 .
O9 Er1 O7 92.27(16) 2_556 .
O2W Er1 O7 70.57(17) . .
O10 Er1 O7 128.71(16) 1_565 .
O5 Er1 O7 72.34(16) . .
O8 Er1 O7 54.01(16) . .
O6 Er1 O7 156.17(16) 2_566 .
O1W Er1 O7 109.40(16) . .
O9 Er1 C43 118.09(18) 2_556 .
O2W Er1 C43 81.46(19) . .
O10 Er1 C43 106.60(17) 1_565 .
O5 Er1 C43 74.26(17) . .
O8 Er1 C43 27.30(18) . .
O6 Er1 C43 159.22(18) 2_566 .
O1W Er1 C43 91.32(17) . .
O7 Er1 C43 26.74(17) . .
O2 Ag1 N3 123.9(3) . 2_575
O2 Ag1 N2 165.7(3) . 2_575
N3 Ag1 N2 70.3(2) 2_575 2_575
O2 Ag1 N1 98.1(2) . 2_575
N3 Ag1 N1 138.0(2) 2_575 2_575
N2 Ag1 N1 67.7(2) 2_575 2_575
O1 S1 O3 114.3(5) . .
O1 S1 O2 114.2(4) . .
O3 S1 O2 111.1(4) . .
O1 S1 C17 107.4(4) . .
O3 S1 C17 105.2(3) . .
O2 S1 C17 103.6(4) . .
O4 S2 O5 113.1(3) . .
O4 S2 O6 112.3(3) . .
O5 S2 O6 112.5(3) . .
O4 S2 C19 108.3(3) . .
O5 S2 C19 105.5(3) . .
O6 S2 C19 104.4(3) . .
S1 O2 Ag1 123.8(4) . .
S2 O5 Er1 143.4(3) . .
S2 O6 Er1 143.0(3) . 2_566
C43 O8 Er1 93.6(4) . .
C43 O7 Er1 92.9(4) . .
C50 O9 Er1 176.8(4) . 2_556
C50 O10 Er1 117.9(4) . 1_545
C1 N1 C5 117.6(9) . .
C1 N1 Ag1 123.7(6) . 2_575
C5 N1 Ag1 118.7(6) . 2_575
C10 N2 C6 121.2(6) . .
C10 N2 Ag1 117.6(6) . 2_575
C6 N2 Ag1 120.6(5) . 2_575
C15 N3 C11 119.3(7) . .
C15 N3 Ag1 122.8(5) . 2_575
C11 N3 Ag1 117.1(6) . 2_575
N1 C1 C2 122.7(9) . .
N1 C1 H1A 118.7 . .
C2 C1 H1A 118.7 . .
C3 C2 C1 120.1(9) . .
C3 C2 H2A 120.0 . .
C1 C2 H2A 120.0 . .
C2 C3 C4 118.6(10) . .
C2 C3 H3A 120.7 . .
C4 C3 H3A 120.7 . .
C3 C4 C5 117.9(9) . .
C3 C4 H4A 121.0 . .
C5 C4 H4A 121.0 . .
N1 C5 C4 123.2(8) . .
N1 C5 C6 116.2(8) . .
C4 C5 C6 120.7(8) . .
N2 C6 C7 120.4(7) . .
N2 C6 C5 116.2(7) . .
C7 C6 C5 123.3(8) . .
C8 C7 C6 118.0(9) . .
C8 C7 H7A 121.0 . .
C6 C7 H7A 121.0 . .
C7 C8 C9 120.0(7) . .
C7 C8 C16 118.9(9) . .
C9 C8 C16 121.0(8) . .
C8 C9 C10 119.6(8) . .
C8 C9 H9A 120.2 . .
C10 C9 H9A 120.2 . .
N2 C10 C9 120.8(8) . .
N2 C10 C11 116.6(7) . .
C9 C10 C11 122.6(7) . .
N3 C11 C12 121.3(9) . .
N3 C11 C10 116.8(7) . .
C12 C11 C10 121.9(8) . .
C11 C12 C13 119.6(9) . .
C11 C12 H12A 120.2 . .
C13 C12 H12A 120.2 . .
C14 C13 C12 117.5(9) . .
C14 C13 H13A 121.3 . .
C12 C13 H13A 121.3 . .
C13 C14 C15 119.4(10) . .
C13 C14 H14A 120.3 . .
C15 C14 H14A 120.3 . .
N3 C15 C14 122.8(9) . .
N3 C15 H15A 118.6 . .
C14 C15 H15A 118.6 . .
C17 C16 C21 117.9(7) . .
C17 C16 C8 127.1(7) . .
C21 C16 C8 115.0(8) . .
C16 C17 C18 120.9(7) . .
C16 C17 S1 123.2(6) . .
C18 C17 S1 115.5(6) . .
C19 C18 C17 119.6(8) . .
C19 C18 H18A 120.2 . .
C17 C18 H18A 120.2 . .
C18 C19 C20 122.0(7) . .
C18 C19 S2 116.4(6) . .
C20 C19 S2 121.5(6) . .
C21 C20 C19 118.1(8) . .
C21 C20 H20A 121.0 . .
C19 C20 H20A 121.0 . .
C20 C21 C16 121.4(8) . .
C20 C21 H21A 119.3 . .
C16 C21 H21A 119.3 . .
O7 C43 O8 119.3(6) . .
O7 C43 C44 121.0(6) . .
O8 C43 C44 119.6(6) . .
O7 C43 Er1 60.3(3) . .
O8 C43 Er1 59.1(3) . .
C44 C43 Er1 174.5(4) . .
C45 C44 C49 119.4(6) . .
C45 C44 C43 118.1(6) . .
C49 C44 C43 122.5(6) . .
C44 C45 C46 119.7(6) . .
C44 C45 H45A 120.2 . .
C46 C45 H45A 120.2 . .
C47 C46 C45 120.0(6) . .
C47 C46 C50 121.5(6) . .
C45 C46 C50 118.5(6) . .
C48 C47 C46 120.8(6) . .
C48 C47 H47A 119.6 . .
C46 C47 H47A 119.6 . .
C49 C48 C47 119.4(7) . .
C49 C48 H48A 120.3 . .
C47 C48 H48A 120.3 . .
C48 C49 C44 120.6(6) . .
C48 C49 H49A 119.7 . .
C44 C49 H49A 119.7 . .
O9 C50 O10 121.6(5) . .
O9 C50 C46 119.3(5) . .
O10 C50 C46 119.0(5) . .
Er1 O1W H1WA 125.5 . .
Er1 O1W H1WB 115.7 . .
H1WA O1W H1WB 107.9 . .
Er1 O2W H2WA 144.8 . .
Er1 O2W H2WB 101.5 . .
H2WA O2W H2WB 105.7 . .
H3WA O3W H3WB 108.2 . .

loop_
_geom_bond_atom_site_label_1
_geom_bond_atom_site_label_2
_geom_bond_distance
_geom_bond_site_symmetry_2
Er1 O9 2.229(4) 2_556
Er1 O2W 2.324(5) .
Er1 O10 2.359(4) 1_565
Er1 O5 2.353(5) .
Er1 O8 2.383(5) .
Er1 O6 2.369(5) 2_566
Er1 O1W 2.376(5) .
Er1 O7 2.412(4) .
Er1 C43 2.772(6) .
Ag1 O2 2.275(6) .
Ag1 N3 2.356(7) 2_575
Ag1 N2 2.372(6) 2_575
Ag1 N1 2.431(8) 2_575
S1 O1 1.440(7) .
S1 O3 1.445(7) .
S1 O2 1.478(7) .
S1 C17 1.809(8) .
S2 O4 1.449(5) .
S2 O5 1.461(5) .
S2 O6 1.467(5) .
S2 C19 1.780(7) .
O6 Er1 2.369(5) 2_566
O8 C43 1.274(8) .
O7 C43 1.249(8) .
O9 C50 1.267(8) .
O9 Er1 2.229(4) 2_556
O10 C50 1.268(7) .
O10 Er1 2.359(4) 1_545
N1 C1 1.357(10) .
N1 C5 1.328(11) .
N1 Ag1 2.431(8) 2_575
N2 C10 1.328(10) .
N2 C6 1.327(11) .
N2 Ag1 2.372(6) 2_575
N3 C15 1.319(12) .
N3 C11 1.346(10) .
N3 Ag1 2.356(7) 2_575
C1 C2 1.361(15) .
C1 H1A 0.9300 .
C2 C3 1.379(15) .
C2 H2A 0.9300 .
C3 C4 1.387(13) .
C3 H3A 0.9300 .
C4 C5 1.407(13) .
C4 H4A 0.9300 .
C5 C6 1.499(11) .
C6 C7 1.429(11) .
C7 C8 1.378(12) .
C7 H7A 0.9300 .
C8 C9 1.361(13) .
C8 C16 1.511(10) .
C9 C10 1.397(10) .
C9 H9A 0.9300 .
C10 C11 1.504(12) .
C11 C12 1.386(12) .
C12 C13 1.405(15) .
C12 H12A 0.9300 .
C13 C14 1.386(14) .
C13 H13A 0.9300 .
C14 C15 1.385(13) .
C14 H14A 0.9300 .
C15 H15A 0.9300 .
C16 C17 1.383(12) .
C16 C21 1.409(12) .
C17 C18 1.383(10) .
C18 C19 1.387(10) .
C18 H18A 0.9300 .
C19 C20 1.356(12) .
C20 C21 1.407(11) .
C20 H20A 0.9300 .
C21 H21A 0.9300 .
C43 C44 1.491(9) .
C44 C45 1.402(8) .
C44 C49 1.394(10) .
C45 C46 1.392(8) .
C45 H45A 0.9300 .
C46 C47 1.389(9) .
C46 C50 1.495(8) .
C47 C48 1.379(10) .
C47 H47A 0.9300 .
C48 C49 1.392(10) .
C48 H48A 0.9300 .
C49 H49A 0.9300 .
O1W H1WA 0.8575 .
O1W H1WB 0.8400 .
O2W H2WA 0.8547 .
O2W H2WB 0.8671 .
O3W H3WA 0.8669 .
O3W H3WB 0.8272 .

loop_
_geom_torsion_atom_site_label_1
_geom_torsion_atom_site_label_2
_geom_torsion_atom_site_label_3
_geom_torsion_atom_site_label_4
_geom_torsion
_geom_torsion_site_symmetry_1
_geom_torsion_site_symmetry_4
O1 S1 O2 Ag1 1.0(7) . .
O3 S1 O2 Ag1 -130.1(4) . .
C17 S1 O2 Ag1 117.4(5) . .
N3 Ag1 O2 S1 20.4(6) 2_575 .
N2 Ag1 O2 S1 -159.6(7) 2_575 .
N1 Ag1 O2 S1 -157.9(5) 2_575 .
O4 S2 O5 Er1 -122.6(5) . .
O6 S2 O5 Er1 6.0(6) . .
C19 S2 O5 Er1 119.2(5) . .
O9 Er1 O5 S2 25.2(5) 2_556 .
O2W Er1 O5 S2 92.5(5) . .
O10 Er1 O5 S2 -97.2(5) 1_565 .
O8 Er1 O5 S2 177.6(5) . .
O6 Er1 O5 S2 -39.5(6) 2_566 .
O1W Er1 O5 S2 -139.0(4) . .
O7 Er1 O5 S2 121.9(5) . .
C43 Er1 O5 S2 149.7(5) . .
O4 S2 O6 Er1 174.9(4) . 2_566
O5 S2 O6 Er1 45.9(5) . 2_566
C19 S2 O6 Er1 -68.0(5) . 2_566
O9 Er1 O8 C43 -30.0(5) 2_556 .
O2W Er1 O8 C43 59.0(4) . .
O10 Er1 O8 C43 -153.8(4) 1_565 .
O5 Er1 O8 C43 -78.7(4) . .
O6 Er1 O8 C43 150.8(4) 2_566 .
O1W Er1 O8 C43 127.4(4) . .
O7 Er1 O8 C43 -2.0(4) . .
O9 Er1 O7 C43 165.7(4) 2_556 .
O2W Er1 O7 C43 -110.5(4) . .
O10 Er1 O7 C43 39.0(4) 1_565 .
O5 Er1 O7 C43 90.0(4) . .
O8 Er1 O7 C43 2.1(4) . .
O6 Er1 O7 C43 -130.5(5) 2_566 .
O1W Er1 O7 C43 -49.9(4) . .
C5 N1 C1 C2 0.3(14) . .
Ag1 N1 C1 C2 179.5(7) 2_575 .
N1 C1 C2 C3 -0.2(16) . .
C1 C2 C3 C4 0.3(15) . .
C2 C3 C4 C5 -0.6(15) . .
C1 N1 C5 C4 -0.6(13) . .
Ag1 N1 C5 C4 -179.8(7) 2_575 .
C1 N1 C5 C6 -179.1(8) . .
Ag1 N1 C5 C6 1.6(10) 2_575 .
C3 C4 C5 N1 0.7(14) . .
C3 C4 C5 C6 179.2(8) . .
C10 N2 C6 C7 0.7(12) . .
Ag1 N2 C6 C7 -169.9(6) 2_575 .
C10 N2 C6 C5 179.9(7) . .
Ag1 N2 C6 C5 9.3(9) 2_575 .
N1 C5 C6 N2 -7.1(11) . .
C4 C5 C6 N2 174.3(8) . .
N1 C5 C6 C7 172.1(8) . .
C4 C5 C6 C7 -6.5(13) . .
N2 C6 C7 C8 0.0(13) . .
C5 C6 C7 C8 -179.1(8) . .
C6 C7 C8 C9 -1.1(13) . .
C6 C7 C8 C16 -177.1(7) . .
C7 C8 C9 C10 1.6(13) . .
C16 C8 C9 C10 177.5(8) . .
C6 N2 C10 C9 -0.3(12) . .
Ag1 N2 C10 C9 170.6(6) 2_575 .
C6 N2 C10 C11 -178.8(7) . .
Ag1 N2 C10 C11 -7.9(9) 2_575 .
C8 C9 C10 N2 -0.9(13) . .
C8 C9 C10 C11 177.5(8) . .
C15 N3 C11 C12 -3.8(12) . .
Ag1 N3 C11 C12 166.2(7) 2_575 .
C15 N3 C11 C10 176.8(8) . .
Ag1 N3 C11 C10 -13.2(9) 2_575 .
N2 C10 C11 N3 14.2(11) . .
C9 C10 C11 N3 -164.3(8) . .
N2 C10 C11 C12 -165.2(8) . .
C9 C10 C11 C12 16.3(13) . .
N3 C11 C12 C13 2.0(14) . .
C10 C11 C12 C13 -178.6(8) . .
C11 C12 C13 C14 0.3(14) . .
C12 C13 C14 C15 -0.8(14) . .
C11 N3 C15 C14 3.3(13) . .
Ag1 N3 C15 C14 -166.1(7) 2_575 .
C13 C14 C15 N3 -1.0(14) . .
C7 C8 C16 C17 -52.2(13) . .
C9 C8 C16 C17 131.9(10) . .
C7 C8 C16 C21 129.2(9) . .
C9 C8 C16 C21 -46.7(12) . .
C21 C16 C17 C18 -3.3(12) . .
C8 C16 C17 C18 178.1(8) . .
C21 C16 C17 S1 170.1(6) . .
C8 C16 C17 S1 -8.5(13) . .
O1 S1 C17 C16 79.1(8) . .
O3 S1 C17 C16 -158.8(7) . .
O2 S1 C17 C16 -42.0(8) . .
O1 S1 C17 C18 -107.3(7) . .
O3 S1 C17 C18 14.9(7) . .
O2 S1 C17 C18 131.6(6) . .
C16 C17 C18 C19 3.2(12) . .
S1 C17 C18 C19 -170.6(6) . .
C17 C18 C19 C20 -0.2(12) . .
C17 C18 C19 S2 176.8(6) . .
O4 S2 C19 C18 78.8(6) . .
O5 S2 C19 C18 -159.9(5) . .
O6 S2 C19 C18 -41.1(6) . .
O4 S2 C19 C20 -104.3(7) . .
O5 S2 C19 C20 17.1(7) . .
O6 S2 C19 C20 135.9(7) . .
C18 C19 C20 C21 -2.6(13) . .
S2 C19 C20 C21 -179.4(7) . .
C19 C20 C21 C16 2.5(14) . .
C17 C16 C21 C20 0.4(14) . .
C8 C16 C21 C20 179.1(8) . .
Er1 O7 C43 O8 -3.6(6) . .
Er1 O7 C43 C44 173.8(5) . .
Er1 O8 C43 O7 3.6(6) . .
Er1 O8 C43 C44 -173.8(5) . .
O9 Er1 C43 O7 -16.3(4) 2_556 .
O2W Er1 C43 O7 63.3(4) . .
O10 Er1 C43 O7 -149.2(4) 1_565 .
O5 Er1 C43 O7 -81.9(4) . .
O8 Er1 C43 O7 -176.4(6) . .
O6 Er1 C43 O7 120.0(5) 2_566 .
O1W Er1 C43 O7 133.8(4) . .
O9 Er1 C43 O8 160.1(4) 2_556 .
O2W Er1 C43 O8 -120.4(4) . .
O10 Er1 C43 O8 27.2(4) 1_565 .
O5 Er1 C43 O8 94.5(4) . .
O6 Er1 C43 O8 -63.7(7) 2_566 .
O1W Er1 C43 O8 -49.8(4) . .
O7 Er1 C43 O8 176.4(6) . .
O9 Er1 C43 C44 -122(5) 2_556 .
O2W Er1 C43 C44 -43(5) . .
O10 Er1 C43 C44 105(5) 1_565 .
O5 Er1 C43 C44 172(5) . .
O8 Er1 C43 C44 78(5) . .
O6 Er1 C43 C44 14(5) 2_566 .
O1W Er1 C43 C44 28(5) . .
O7 Er1 C43 C44 -106(5) . .
O7 C43 C44 C45 -6.4(9) . .
O8 C43 C44 C45 171.0(6) . .
Er1 C43 C44 C45 96(5) . .
O7 C43 C44 C49 174.8(6) . .
O8 C43 C44 C49 -7.8(10) . .
Er1 C43 C44 C49 -82(5) . .
C49 C44 C45 C46 1.0(10) . .
C43 C44 C45 C46 -177.8(6) . .
C44 C45 C46 C47 -2.7(10) . .
C44 C45 C46 C50 174.7(6) . .
C45 C46 C47 C48 1.0(11) . .
C50 C46 C47 C48 -176.3(7) . .
C46 C47 C48 C49 2.4(12) . .
C47 C48 C49 C44 -4.1(12) . .
C45 C44 C49 C48 2.4(11) . .
C43 C44 C49 C48 -178.8(7) . .
Er1 O9 C50 O10 156(7) 2_556 .
Er1 O9 C50 C46 -21(8) 2_556 .
Er1 O10 C50 O9 -15.4(8) 1_545 .
Er1 O10 C50 C46 161.8(4) 1_545 .
C47 C46 C50 O9 -156.3(6) . .
C45 C46 C50 O9 26.3(9) . .
C47 C46 C50 O10 26.4(9) . .
C45 C46 C50 O10 -151.0(6) . .
